data_7242070
loop_
_publ_author_name
'Li, Wenhao'
'Duan, Wenxue'
'Tang, Qingxuan'
'Li, Zhan-Ting'
'Yang, Guanyu'

_publ_section_title
;
 Simple and efficient syntheses of 2-hydroxy-3H-phenoxazin-3-ones by
 aerobic oxidative cross-cyclocondensation in water
;
_journal_issue 3
_journal_name_full 'Green Chemistry'
_journal_page_first 1136
_journal_page_last 1139
_journal_paper_doi 10.1039/D0GC03861J
_journal_volume 23
_journal_year 2021
_chemical_formula_moiety 'C13 H8 Br N O3'
_chemical_formula_sum 'C13 H8 Br N O3'
_chemical_formula_weight 306.11
_space_group_crystal_system monoclinic
_space_group_IT_number 14
_space_group_name_Hall '-P 2ybc'
_space_group_name_H-M_alt 'P 1 21/c 1'
_atom_sites_solution_hydrogens geom
_atom_sites_solution_primary direct
_audit_creation_date 2020-04-28
_audit_creation_method
;
Olex2 1.2
(compiled 2018.05.29 svn.r3508 for OlexSys, GUI svn.r5506)
;
_audit_update_record
;
2020-06-28 deposited with the CCDC.	2021-01-11 downloaded from the CCDC.
;
_cell_angle_alpha 90
_cell_angle_beta 96.343(3)
_cell_angle_gamma 90
_cell_formula_units_Z 4
_cell_length_a 4.70525(16)
_cell_length_b 13.1424(4)
_cell_length_c 18.3356(5)
_cell_measurement_reflns_used 1656
_cell_measurement_temperature 293(2)
_cell_measurement_theta_max 70.3190
_cell_measurement_theta_min 4.1330
_cell_volume 1126.90(6)
_computing_cell_refinement 'CrysAlisPro 1.171.40.53 (Rigaku OD, 2019)'
_computing_data_collection 'CrysAlisPro 1.171.40.53 (Rigaku OD, 2019)'
_computing_data_reduction 'CrysAlisPro 1.171.40.53 (Rigaku OD, 2019)'
_computing_molecular_graphics 'Olex2 (Dolomanov et al., 2009)'
_computing_publication_material 'Olex2 (Dolomanov et al., 2009)'
_computing_structure_refinement 'ShelXL (Sheldrick, 2015)'
_computing_structure_solution 'ShelXS (Sheldrick, 2008)'
_diffrn_ambient_temperature 293(2)
_diffrn_detector 'CCD plate'
_diffrn_detector_area_resol_mean 16.2312
_diffrn_detector_type Eos
_diffrn_measured_fraction_theta_full 0.998
_diffrn_measured_fraction_theta_max 0.998
_diffrn_measurement_details
;
List of Runs (angles in degrees, time in seconds):

  # Type    Start    End  Width  t~exp~   \w     \q     \k     \f   Frames
#--------------------------------------------------------------------------
  1  \w    -56.00  37.00   1.00    2.50    --  -33.50  37.00 -30.00   93
  2  \w   -102.00 -15.00   1.00    2.50    --  -33.50 -57.00-180.00   87
  3  \w     18.00 105.00   1.00    2.50    --   36.47  57.00  30.00   87
  4  \w    -33.00  65.00   1.00    2.50    --   36.47 -77.00  60.00   98
  5  \w     66.00 106.00   1.00    2.50    --   36.47 178.00 -90.00   40
  6  \w     69.00  94.00   1.00    2.50    --   36.47-141.00 137.00   25
  7  \w    101.00 127.00   1.00    8.00    --  108.00 111.00-150.00   26
  8  \w     43.00 110.00   1.00    8.00    --  108.00-111.00-150.00   67
  9  \w    144.00 178.00   1.00    8.00    --  108.00 124.00 116.00   34
 10  \w     37.00 131.00   1.00    8.00    --  108.00 -30.00  30.00   94
 11  \w    100.00 126.00   1.00    8.00    --  108.00 124.00 116.00   26
 12  \w     39.00 127.00   1.00    8.00    --  108.00 -45.00 -60.00   88
 13  \w     62.00 109.00   1.00    8.00    --  108.00 -94.00-120.00   47
 14  \w     64.00 159.00   1.00    8.00    --  108.00  15.00  60.00   95
;
_diffrn_measurement_device 'four-circle diffractometer'
_diffrn_measurement_device_type 'Xcalibur, Eos, Gemini'
_diffrn_measurement_method '\w scans'
_diffrn_orient_matrix_type 'CrysAlisPro convention (1999,Acta A55,543-557)'
_diffrn_orient_matrix_UB_11 0.0604649000
_diffrn_orient_matrix_UB_12 -0.0253304000
_diffrn_orient_matrix_UB_13 0.0822715000
_diffrn_orient_matrix_UB_21 0.0245428000
_diffrn_orient_matrix_UB_22 -0.1136960000
_diffrn_orient_matrix_UB_23 -0.0188677000
_diffrn_orient_matrix_UB_31 0.3228663000
_diffrn_orient_matrix_UB_32 0.0134251000
_diffrn_orient_matrix_UB_33 -0.0044365000
_diffrn_radiation_monochromator graphite
_diffrn_radiation_probe x-ray
_diffrn_radiation_type CuK\a
_diffrn_radiation_wavelength 1.54184
_diffrn_reflns_av_R_equivalents 0.0434
_diffrn_reflns_av_unetI/netI 0.0556
_diffrn_reflns_Laue_measured_fraction_full 0.998
_diffrn_reflns_Laue_measured_fraction_max 0.998
_diffrn_reflns_limit_h_max 5
_diffrn_reflns_limit_h_min -3
_diffrn_reflns_limit_k_max 15
_diffrn_reflns_limit_k_min -15
_diffrn_reflns_limit_l_max 21
_diffrn_reflns_limit_l_min -21
_diffrn_reflns_number 4063
_diffrn_reflns_point_group_measured_fraction_full 0.998
_diffrn_reflns_point_group_measured_fraction_max 0.998
_diffrn_reflns_theta_full 67.061
_diffrn_reflns_theta_max 67.061
_diffrn_reflns_theta_min 4.147
_diffrn_source 'fine-focus sealed X-ray tube'
_diffrn_source_type 'Enhance (Cu) X-ray Source'
_exptl_absorpt_coefficient_mu 4.990
_exptl_absorpt_correction_T_max 1.00000
_exptl_absorpt_correction_T_min 0.80972
_exptl_absorpt_correction_type multi-scan
_exptl_absorpt_process_details
;
CrysAlisPro 1.171.40.53 (Rigaku Oxford Diffraction, 2019)
Empirical absorption correction using spherical harmonics,
 implemented in SCALE3 ABSPACK scaling algorithm.
;
_exptl_crystal_colour red
_exptl_crystal_colour_primary red
_exptl_crystal_density_diffrn 1.804
_exptl_crystal_description needle
_exptl_crystal_F_000 608
_exptl_crystal_size_max 0.2
_exptl_crystal_size_mid 0.07
_exptl_crystal_size_min 0.03
_refine_diff_density_max 0.561
_refine_diff_density_min -0.644
_refine_diff_density_rms 0.114
_refine_ls_extinction_method none
_refine_ls_goodness_of_fit_ref 1.030
_refine_ls_hydrogen_treatment constr
_refine_ls_matrix_type full
_refine_ls_number_parameters 165
_refine_ls_number_reflns 2011
_refine_ls_number_restraints 0
_refine_ls_restrained_S_all 1.030
_refine_ls_R_factor_all 0.0584
_refine_ls_R_factor_gt 0.0495
_refine_ls_shift/su_max 0.000
_refine_ls_shift/su_mean 0.000
_refine_ls_structure_factor_coef Fsqd
_refine_ls_weighting_details 'w=1/[\s^2^(Fo^2^)+(0.0817P)^2^] where P=(Fo^2^+2Fc^2^)/3'
_refine_ls_weighting_scheme calc
_refine_ls_wR_factor_gt 0.1296
_refine_ls_wR_factor_ref 0.1420
_reflns_Friedel_coverage 0.000
_reflns_number_gt 1670
_reflns_number_total 2011
_reflns_threshold_expression 'I > 2\s(I)'
_cod_data_source_file d0gc03861j2.cif
_cod_data_source_block 20200427
_cod_depositor_comments 'Adding full bibliography for 7242065--7242072.cif.'
_cod_database_code 7242070
_shelx_shelxl_version_number 2014/7
_chemical_oxdiff_formula C40H40O4Cl1Br1
_shelx_space_group_comment
;
The symmetry employed for this shelxl refinement is uniquely defined
by the following loop, which should always be used as a source of
symmetry information in preference to the above space-group names.
They are only intended as comments.
;
_shelx_estimated_absorpt_t_max 0.865
_shelx_estimated_absorpt_t_min 0.435
_reflns_odcompleteness_completeness 99.67
_reflns_odcompleteness_iscentric 1
_reflns_odcompleteness_theta 66.97
_olex2_refinement_description
;
1. Fixed Uiso
 At 1.2 times of:
  All C(H) groups
 At 1.5 times of:
  All C(H,H,H) groups, All O(H) groups
2.a Aromatic/amide H refined with riding coordinates:
 C1(H1), C3(H3), C4(H4), C9(H9)
2.b Idealised Me refined as rotating group:
 C13(H13A,H13B,H13C)
2.c Idealised tetrahedral OH refined as rotating group:
 O2(H2)
;
_olex2_submission_special_instructions 'No special instructions were received'
_oxdiff_exptl_absorpt_empirical_details
;
Empirical correction (ABSPACK) includes:
- Absorption correction using spherical harmonics
- Frame scaling
;
_oxdiff_exptl_absorpt_empirical_full_max 1.596
_oxdiff_exptl_absorpt_empirical_full_min 0.795

loop_
_space_group_symop_operation_xyz
'x, y, z'
'-x, y+1/2, -z+1/2'
'-x, -y, -z'
'x, -y-1/2, z-1/2'

loop_
_atom_site_label
_atom_site_type_symbol
_atom_site_fract_x
_atom_site_fract_y
_atom_site_fract_z
_atom_site_U_iso_or_equiv
_atom_site_adp_type
_atom_site_occupancy
_atom_site_site_symmetry_order
_atom_site_calc_flag
_atom_site_refinement_flags_posn
_atom_site_refinement_flags_adp
_atom_site_refinement_flags_occupancy
_atom_site_disorder_assembly
_atom_site_disorder_group
Br1 Br -0.43111(10) 0.33914(4) 0.43786(2) 0.0520(2) Uani 1 1 d . . . . .
O1 O 0.1737(6) 0.3983(2) 0.22197(15) 0.0386(6) Uani 1 1 d . . . . .
O2 O 0.9215(7) 0.6251(3) 0.0786(2) 0.0528(8) Uani 1 1 d . . . . .
H2 H 1.0188 0.5854 0.0575 0.079 Uiso 1 1 calc GR . . . .
O3 O 0.7727(6) 0.4343(3) 0.03591(16) 0.0496(8) Uani 1 1 d . . . . .
N1 N 0.3294(7) 0.5977(3) 0.26810(18) 0.0383(7) Uani 1 1 d . . . . .
C1 C -0.1051(8) 0.3797(3) 0.3203(2) 0.0377(8) Uani 1 1 d . . . . .
H1 H -0.1555 0.3143 0.3044 0.045 Uiso 1 1 calc R . . . .
C2 C -0.2045(8) 0.4204(3) 0.3821(2) 0.0388(9) Uani 1 1 d . . . . .
C3 C -0.1354(9) 0.5190(3) 0.4057(2) 0.0431(9) Uani 1 1 d . . . . .
H3 H -0.2083 0.5453 0.4469 0.052 Uiso 1 1 calc R . . . .
C4 C 0.0400(9) 0.5767(4) 0.3679(2) 0.0448(10) Uani 1 1 d . . . . .
H4 H 0.0881 0.6423 0.3839 0.054 Uiso 1 1 calc R . . . .
C5 C 0.1488(8) 0.5385(3) 0.3052(2) 0.0352(8) Uani 1 1 d . . . . .
C6 C 0.0712(8) 0.4394(3) 0.2831(2) 0.0346(8) Uani 1 1 d . . . . .
C7 C 0.3598(7) 0.4535(3) 0.1856(2) 0.0333(8) Uani 1 1 d . . . . .
C8 C 0.4337(8) 0.5567(3) 0.2119(2) 0.0352(8) Uani 1 1 d . . . . .
C9 C 0.6296(8) 0.6137(3) 0.1735(2) 0.0407(9) Uani 1 1 d . . . . .
H9 H 0.6817 0.6792 0.1889 0.049 Uiso 1 1 calc R . . . .
C10 C 0.7394(8) 0.5730(3) 0.1148(2) 0.0403(9) Uani 1 1 d . . . . .
C11 C 0.6630(8) 0.4685(3) 0.0893(2) 0.0383(9) Uani 1 1 d . . . . .
C12 C 0.4659(8) 0.4103(3) 0.1277(2) 0.0359(8) Uani 1 1 d . . . . .
C13 C 0.3856(10) 0.3042(3) 0.1025(3) 0.0487(10) Uani 1 1 d . . . . .
H13A H 0.3981 0.2594 0.1441 0.073 Uiso 1 1 calc GR . . . .
H13B H 0.5140 0.2813 0.0687 0.073 Uiso 1 1 calc GR . . . .
H13C H 0.1934 0.3040 0.0786 0.073 Uiso 1 1 calc GR . . . .

loop_
_atom_site_aniso_label
_atom_site_aniso_U_11
_atom_site_aniso_U_22
_atom_site_aniso_U_33
_atom_site_aniso_U_23
_atom_site_aniso_U_13
_atom_site_aniso_U_12
Br1 0.0581(4) 0.0590(4) 0.0429(3) 0.0051(2) 0.0235(2) -0.0040(2)
O1 0.0461(15) 0.0376(14) 0.0346(14) -0.0037(12) 0.0163(11) -0.0044(12)
O2 0.0530(18) 0.0563(19) 0.0529(18) 0.0044(16) 0.0223(14) -0.0063(15)
O3 0.0501(16) 0.0606(19) 0.0421(16) 0.0013(14) 0.0226(13) 0.0031(15)
N1 0.0400(17) 0.0391(17) 0.0365(16) -0.0019(14) 0.0065(13) -0.0017(14)
C1 0.041(2) 0.040(2) 0.0331(18) 0.0005(17) 0.0100(15) 0.0021(17)
C2 0.0379(19) 0.050(2) 0.0298(18) 0.0063(17) 0.0085(14) 0.0043(17)
C3 0.046(2) 0.052(2) 0.0342(18) -0.0017(18) 0.0153(16) 0.0067(19)
C4 0.044(2) 0.046(2) 0.046(2) -0.0096(19) 0.0111(18) 0.0026(18)
C5 0.0358(18) 0.0390(19) 0.0318(18) 0.0035(16) 0.0074(15) 0.0016(15)
C6 0.0363(18) 0.0385(19) 0.0300(17) 0.0016(16) 0.0083(14) 0.0064(16)
C7 0.0313(17) 0.0375(19) 0.0322(17) 0.0054(16) 0.0082(14) 0.0021(15)
C8 0.0363(18) 0.0366(19) 0.0328(18) 0.0020(16) 0.0043(14) 0.0019(16)
C9 0.042(2) 0.042(2) 0.039(2) 0.0016(18) 0.0049(16) -0.0064(18)
C10 0.0347(18) 0.047(2) 0.040(2) 0.0089(18) 0.0071(15) -0.0004(17)
C11 0.0345(18) 0.049(2) 0.0324(18) 0.0088(17) 0.0079(15) 0.0098(16)
C12 0.0368(19) 0.039(2) 0.0328(18) 0.0010(16) 0.0061(15) 0.0056(16)
C13 0.065(3) 0.042(2) 0.043(2) -0.0051(19) 0.020(2) 0.000(2)

loop_
_atom_type_symbol
_atom_type_description
_atom_type_scat_dispersion_real
_atom_type_scat_dispersion_imag
_atom_type_scat_source
C C 0.0181 0.0091 'International Tables Vol C Tables 4.2.6.8 and 6.1.1.4'
H H 0.0000 0.0000 'International Tables Vol C Tables 4.2.6.8 and 6.1.1.4'
Br Br -0.6763 1.2805 'International Tables Vol C Tables 4.2.6.8 and 6.1.1.4'
N N 0.0311 0.0180 'International Tables Vol C Tables 4.2.6.8 and 6.1.1.4'
O O 0.0492 0.0322 'International Tables Vol C Tables 4.2.6.8 and 6.1.1.4'

loop_
_geom_angle_atom_site_label_1
_geom_angle_atom_site_label_2
_geom_angle_atom_site_label_3
_geom_angle
_geom_angle_site_symmetry_1
_geom_angle_site_symmetry_3
_geom_angle_publ_flag
C7 O1 C6 119.3(3) . . ?
C10 O2 H2 109.5 . . ?
C8 N1 C5 117.4(3) . . ?
C2 C1 H1 121.2 . . ?
C6 C1 H1 121.2 . . ?
C6 C1 C2 117.6(4) . . ?
C1 C2 Br1 119.2(3) . . ?
C1 C2 C3 121.8(4) . . ?
C3 C2 Br1 119.0(3) . . ?
C2 C3 H3 120.2 . . ?
C4 C3 C2 119.5(4) . . ?
C4 C3 H3 120.2 . . ?
C3 C4 H4 119.6 . . ?
C3 C4 C5 120.9(4) . . ?
C5 C4 H4 119.6 . . ?
N1 C5 C4 120.1(4) . . ?
N1 C5 C6 122.3(4) . . ?
C6 C5 C4 117.6(4) . . ?
O1 C6 C5 119.8(3) . . ?
C1 C6 O1 117.6(3) . . ?
C1 C6 C5 122.6(4) . . ?
O1 C7 C8 118.1(3) . . ?
C12 C7 O1 118.3(3) . . ?
C12 C7 C8 123.6(4) . . ?
N1 C8 C7 122.9(4) . . ?
N1 C8 C9 119.4(4) . . ?
C9 C8 C7 117.7(3) . . ?
C8 C9 H9 119.8 . . ?
C10 C9 C8 120.4(4) . . ?
C10 C9 H9 119.8 . . ?
O2 C10 C9 121.1(4) . . ?
O2 C10 C11 117.8(4) . . ?
C9 C10 C11 121.1(4) . . ?
O3 C11 C10 118.5(4) . . ?
O3 C11 C12 122.5(4) . . ?
C12 C11 C10 119.0(3) . . ?
C7 C12 C11 118.3(4) . . ?
C7 C12 C13 122.0(4) . . ?
C11 C12 C13 119.7(4) . . ?
C12 C13 H13A 109.5 . . ?
C12 C13 H13B 109.5 . . ?
C12 C13 H13C 109.5 . . ?
H13A C13 H13B 109.5 . . ?
H13A C13 H13C 109.5 . . ?
H13B C13 H13C 109.5 . . ?

loop_
_geom_bond_atom_site_label_1
_geom_bond_atom_site_label_2
_geom_bond_distance
_geom_bond_site_symmetry_2
_geom_bond_publ_flag
Br1 C2 1.888(4) . ?
O1 C6 1.378(5) . ?
O1 C7 1.366(5) . ?
O2 H2 0.8200 . ?
O2 C10 1.329(5) . ?
O3 C11 1.241(5) . ?
N1 C5 1.385(5) . ?
N1 C8 1.307(5) . ?
C1 H1 0.9300 . ?
C1 C2 1.381(5) . ?
C1 C6 1.377(6) . ?
C2 C3 1.393(6) . ?
C3 H3 0.9300 . ?
C3 C4 1.365(6) . ?
C4 H4 0.9300 . ?
C4 C5 1.402(6) . ?
C5 C6 1.400(6) . ?
C7 C8 1.468(6) . ?
C7 C12 1.348(5) . ?
C8 C9 1.432(6) . ?
C9 H9 0.9300 . ?
C9 C10 1.353(6) . ?
C10 C11 1.482(6) . ?
C11 C12 1.444(6) . ?
C12 C13 1.504(6) . ?
C13 H13A 0.9600 . ?
C13 H13B 0.9600 . ?
C13 H13C 0.9600 . ?

loop_
_geom_hbond_atom_site_label_D
_geom_hbond_atom_site_label_H
_geom_hbond_atom_site_label_A
_geom_hbond_distance_DH
_geom_hbond_distance_HA
_geom_hbond_distance_DA
_geom_hbond_angle_DHA
_geom_hbond_site_symmetry_A
O2 H2 O3 0.82 2.08 2.785(5) 143.8 3_765

loop_
_geom_torsion_atom_site_label_1
_geom_torsion_atom_site_label_2
_geom_torsion_atom_site_label_3
_geom_torsion_atom_site_label_4
_geom_torsion
_geom_torsion_site_symmetry_1
_geom_torsion_site_symmetry_2
_geom_torsion_site_symmetry_3
_geom_torsion_site_symmetry_4
_geom_torsion_publ_flag
Br1 C2 C3 C4 176.7(3) . . . . ?
O1 C7 C8 N1 -0.1(5) . . . . ?
O1 C7 C8 C9 179.8(3) . . . . ?
O1 C7 C12 C11 -179.9(3) . . . . ?
O1 C7 C12 C13 0.0(6) . . . . ?
O2 C10 C11 O3 0.3(6) . . . . ?
O2 C10 C11 C12 179.9(3) . . . . ?
O3 C11 C12 C7 179.3(4) . . . . ?
O3 C11 C12 C13 -0.5(6) . . . . ?
N1 C5 C6 O1 -0.6(5) . . . . ?
N1 C5 C6 C1 179.1(4) . . . . ?
N1 C8 C9 C10 -179.7(4) . . . . ?
C1 C2 C3 C4 -1.4(6) . . . . ?
C2 C1 C6 O1 179.1(3) . . . . ?
C2 C1 C6 C5 -0.6(6) . . . . ?
C2 C3 C4 C5 0.8(6) . . . . ?
C3 C4 C5 N1 -179.2(4) . . . . ?
C3 C4 C5 C6 -0.1(6) . . . . ?
C4 C5 C6 O1 -179.7(3) . . . . ?
C4 C5 C6 C1 0.0(6) . . . . ?
C5 N1 C8 C7 2.2(5) . . . . ?
C5 N1 C8 C9 -177.7(3) . . . . ?
C6 O1 C7 C8 -2.4(5) . . . . ?
C6 O1 C7 C12 177.5(3) . . . . ?
C6 C1 C2 Br1 -176.8(3) . . . . ?
C6 C1 C2 C3 1.3(6) . . . . ?
C7 O1 C6 C1 -177.0(3) . . . . ?
C7 O1 C6 C5 2.8(5) . . . . ?
C7 C8 C9 C10 0.4(6) . . . . ?
C8 N1 C5 C4 177.2(4) . . . . ?
C8 N1 C5 C6 -1.9(5) . . . . ?
C8 C7 C12 C11 0.0(5) . . . . ?
C8 C7 C12 C13 179.8(4) . . . . ?
C8 C9 C10 O2 -180.0(4) . . . . ?
C8 C9 C10 C11 -0.7(6) . . . . ?
C9 C10 C11 O3 -179.0(4) . . . . ?
C9 C10 C11 C12 0.6(6) . . . . ?
C10 C11 C12 C7 -0.2(5) . . . . ?
C10 C11 C12 C13 179.9(4) . . . . ?
C12 C7 C8 N1 -180.0(4) . . . . ?
C12 C7 C8 C9 0.0(6) . . . . ?
